data_4303005
loop_
_publ_author_name
'Yuan-Chieh Chiu'
'Chen-Huey Lin'
'Jui-Yi Hung'
'Yun Chi'
'Yi-Ming Cheng'
'Kang-Wei Wang'
'Min-Wen Chung'
'Gene-Hsiang Lee'
'Pi-Tai Chou'

_publ_section_title
;
Authentic-Blue Phosphorescent Iridium(III) Complexes Bearing Both Hydride
and Benzyl Diphenylphosphine; Control of the Emission Efficiency by Ligand
Coordination Geometry
;
_journal_name_full 'Inorganic Chemistry'
_journal_page_first 8164
_journal_page_last 8172
_journal_paper_doi 10.1021/ic900607s
_journal_volume 48
_journal_year 2009
_chemical_formula_sum 'C47.75 H41.5 Cl1.5 F3 Ir N3 O0.5 P2'
_chemical_formula_weight 1029.65
_chemical_name_systematic
; 
 ? 
;
_space_group_IT_number 2
_symmetry_cell_setting triclinic
_symmetry_space_group_name_Hall '-P 1'
_symmetry_space_group_name_H-M 'P -1'
_atom_sites_solution_hydrogens geom
_atom_sites_solution_primary direct
_atom_sites_solution_secondary difmap
_audit_creation_method SHELXL-97
_cell_angle_alpha 100.571(1)
_cell_angle_beta 100.911(1)
_cell_angle_gamma 104.355(1)
_cell_formula_units_Z 4
_cell_length_a 13.3687(6)
_cell_length_b 18.0579(8)
_cell_length_c 19.5186(9)
_cell_measurement_reflns_used 5207
_cell_measurement_temperature 150(2)
_cell_measurement_theta_max 22.28
_cell_measurement_theta_min 2.17
_cell_volume 4348.9(3)
_computing_cell_refinement 'Bruker SAINT'
_computing_data_collection 'Bruker SMART'
_computing_data_reduction 'Bruker SAINT'
_computing_molecular_graphics 'Bruker SHELXTL'
_computing_publication_material 'Bruker SHELXTL'
_computing_structure_refinement 'SHELXL-97 (Sheldrick, 1997)'
_computing_structure_solution 'SHELXS-97 (Sheldrick, 1990)'
_diffrn_ambient_temperature 150(2)
_diffrn_measured_fraction_theta_full 1.000
_diffrn_measured_fraction_theta_max 1.000
_diffrn_measurement_device_type 'BRUKER SMART APEXCCD area detector'
_diffrn_measurement_method 'omega scans'
_diffrn_radiation_monochromator graphite
_diffrn_radiation_source 'fine-focus sealed tube'
_diffrn_radiation_type MoK\a
_diffrn_radiation_wavelength 0.71073
_diffrn_reflns_av_R_equivalents 0.0654
_diffrn_reflns_av_sigmaI/netI 0.0737
_diffrn_reflns_limit_h_max 15
_diffrn_reflns_limit_h_min -15
_diffrn_reflns_limit_k_max 21
_diffrn_reflns_limit_k_min -21
_diffrn_reflns_limit_l_max 23
_diffrn_reflns_limit_l_min -23
_diffrn_reflns_number 47094
_diffrn_reflns_theta_full 25.00
_diffrn_reflns_theta_max 25.00
_diffrn_reflns_theta_min 1.10
_exptl_absorpt_coefficient_mu 3.287
_exptl_absorpt_correction_T_max 0.8529
_exptl_absorpt_correction_T_min 0.5316
_exptl_absorpt_correction_type multi-scan
_exptl_crystal_colour colorless
_exptl_crystal_density_diffrn 1.573
_exptl_crystal_density_meas ?
_exptl_crystal_density_method 'not measured'
_exptl_crystal_description rod
_exptl_crystal_F_000 2050
_exptl_crystal_size_max 0.22
_exptl_crystal_size_mid 0.12
_exptl_crystal_size_min 0.05
_refine_diff_density_max 1.725
_refine_diff_density_min -1.723
_refine_diff_density_rms 0.151
_refine_ls_extinction_method none
_refine_ls_goodness_of_fit_ref 1.079
_refine_ls_hydrogen_treatment mixed
_refine_ls_matrix_type full
_refine_ls_number_parameters 1050
_refine_ls_number_reflns 15332
_refine_ls_number_restraints 2
_refine_ls_restrained_S_all 1.080
_refine_ls_R_factor_all 0.0671
_refine_ls_R_factor_gt 0.0531
_refine_ls_shift/su_max 0.009
_refine_ls_shift/su_mean 0.000
_refine_ls_structure_factor_coef Fsqd
_refine_ls_weighting_details 'calc w=1/[\s^2^(Fo^2^)+(0.0298P)^2^+25.6055P] where P=(Fo^2^+2Fc^2^)/3'
_refine_ls_weighting_scheme calc
_refine_ls_wR_factor_gt 0.1092
_refine_ls_wR_factor_ref 0.1167
_reflns_number_gt 12858
_reflns_number_total 15332
_reflns_threshold_expression >2sigma(I)
_cod_data_source_file ic900607s_si_001_2.cif
_cod_data_source_block cpd_2
_cod_depositor_comments
;
The following automatic conversions were performed:
'_symmetry_cell_setting' value 'Triclinic' changed to 'triclinic'
according to '/home/saulius/struct/CIF-dictionaries/cif_core.dic'
dictionary named 'cif_core.dic' version 2.4.1 from
2010-06-29.

'_exptl_absorpt_correction_type' value 'MULTI-SCAN' changed
to 'multi-scan' according to
'/home/saulius/struct/CIF-dictionaries/cif_core.dic' dictionary named
'cif_core.dic' version 2.4.1 from 2010-06-29.

Automatic conversion script
Id: cif_fix_enum 1527 2010-12-29 10:47:43Z saulius 

The following automatic conversions were performed:

'_exptl_crystal_density_meas' value 'not_measured' was changed to '?'
- the value is perceived as not measured.

Automatic conversion script
Id: cif_fix_values 3008 2015-01-20 13:52:24Z robertas 
;
_cod_original_formula_sum 'C47.75 H41.50 Cl1.50 F3 Ir N3 O0.50 P2'
_cod_database_code 4303005

loop_
_symmetry_equiv_pos_as_xyz
'x, y, z'
'-x, -y, -z'

loop_
_atom_site_label
_atom_site_type_symbol
_atom_site_fract_x
_atom_site_fract_y
_atom_site_fract_z
_atom_site_U_iso_or_equiv
_atom_site_adp_type
_atom_site_occupancy
_atom_site_symmetry_multiplicity
_atom_site_calc_flag
_atom_site_refinement_flags
_atom_site_disorder_assembly
_atom_site_disorder_group
Ir1 Ir -0.07086(2) 0.869168(18) 0.259414(16) 0.01898(9) Uani 1 1 d . . .
H1 H -0.112(6) 0.809(4) 0.212(4) 0.028 Uiso 1 1 d . . .
P1 P -0.19931(16) 0.91699(13) 0.20967(11) 0.0231(5) Uani 1 1 d . . .
P2 P 0.06664(16) 0.91653(12) 0.20439(10) 0.0197(4) Uani 1 1 d . . .
N1 N 0.0199(5) 0.9520(4) 0.3648(3) 0.0212(14) Uani 1 1 d . . .
N2 N 0.0227(5) 0.8092(4) 0.3083(3) 0.0241(15) Uiso 1 1 d . . .
N3 N 0.0296(5) 0.7362(4) 0.2848(4) 0.0281(16) Uani 1 1 d . . .
C1 C 0.0171(6) 1.0252(5) 0.3915(4) 0.0255(18) Uani 1 1 d . . .
H1A H -0.0288 1.0466 0.3630 0.031 Uiso 1 1 calc R . .
C2 C 0.0775(6) 1.0713(5) 0.4584(4) 0.0284(19) Uani 1 1 d . . .
H2A H 0.0732 1.1230 0.4750 0.034 Uiso 1 1 calc R . .
C3 C 0.1444(7) 1.0406(5) 0.5007(4) 0.030(2) Uani 1 1 d . . .
H3 H 0.1863 1.0706 0.5470 0.036 Uiso 1 1 calc R . .
C4 C 0.1487(6) 0.9669(5) 0.4746(4) 0.0268(19) Uani 1 1 d . . .
H4 H 0.1946 0.9453 0.5028 0.032 Uiso 1 1 calc R . .
C5 C 0.0861(6) 0.9218(5) 0.4063(4) 0.0227(17) Uani 1 1 d . . .
C6 C 0.0859(6) 0.8429(5) 0.3747(4) 0.0226(18) Uani 1 1 d . . .
C7 C 0.1398(7) 0.7916(5) 0.3960(5) 0.033(2) Uani 1 1 d . . .
H7 H 0.1906 0.7990 0.4398 0.039 Uiso 1 1 calc R . .
C8 C 0.1017(7) 0.7271(5) 0.3382(4) 0.0285(19) Uani 1 1 d . . .
C9 C 0.1268(9) 0.6515(6) 0.3310(5) 0.042(2) Uani 1 1 d . . .
C10 C -0.1934(7) 0.8162(4) 0.3041(4) 0.0247(18) Uani 1 1 d . . .
C11 C -0.1755(7) 0.7803(5) 0.3619(4) 0.0267(19) Uani 1 1 d . . .
H11 H -0.1053 0.7799 0.3826 0.032 Uiso 1 1 calc R . .
C12 C -0.2600(8) 0.7452(5) 0.3890(4) 0.036(2) Uani 1 1 d . . .
H12 H -0.2456 0.7224 0.4285 0.043 Uiso 1 1 calc R . .
C13 C -0.3631(8) 0.7425(6) 0.3604(5) 0.041(2) Uani 1 1 d . . .
H13 H -0.4196 0.7178 0.3792 0.050 Uiso 1 1 calc R . .
C14 C -0.3829(8) 0.7771(5) 0.3029(5) 0.040(2) Uani 1 1 d . . .
H14 H -0.4534 0.7770 0.2828 0.048 Uiso 1 1 calc R . .
C15 C -0.2995(7) 0.8118(5) 0.2748(4) 0.0286(19) Uani 1 1 d . . .
C16 C -0.3217(7) 0.8444(5) 0.2098(5) 0.035(2) Uani 1 1 d . . .
H16A H -0.3794 0.8695 0.2117 0.042 Uiso 1 1 calc R . .
H16B H -0.3445 0.8015 0.1654 0.042 Uiso 1 1 calc R . .
C17 C -0.2091(7) 1.0103(5) 0.2559(4) 0.029(2) Uani 1 1 d . . .
C18 C -0.1422(7) 1.0794(6) 0.2491(5) 0.039(2) Uani 1 1 d . . .
H18 H -0.0938 1.0767 0.2195 0.047 Uiso 1 1 calc R . .
C19 C -0.1450(9) 1.1519(6) 0.2848(6) 0.055(3) Uani 1 1 d . . .
H19 H -0.0989 1.1989 0.2799 0.066 Uiso 1 1 calc R . .
C20 C -0.2154(11) 1.1553(8) 0.3275(6) 0.070(4) Uani 1 1 d . . .
H20 H -0.2185 1.2052 0.3512 0.084 Uiso 1 1 calc R . .
C21 C -0.2817(10) 1.0878(9) 0.3369(6) 0.068(4) Uani 1 1 d . . .
H21 H -0.3289 1.0910 0.3673 0.082 Uiso 1 1 calc R . .
C22 C -0.2777(8) 1.0153(7) 0.3007(5) 0.049(3) Uani 1 1 d . . .
H22 H -0.3226 0.9683 0.3066 0.059 Uiso 1 1 calc R . .
C23 C -0.2253(6) 0.9225(5) 0.1150(4) 0.0250(18) Uani 1 1 d . . .
C24 C -0.2068(6) 0.8656(5) 0.0653(4) 0.0274(19) Uani 1 1 d . . .
H24 H -0.1798 0.8260 0.0810 0.033 Uiso 1 1 calc R . .
C25 C -0.2268(7) 0.8653(5) -0.0064(5) 0.034(2) Uani 1 1 d . . .
H25 H -0.2136 0.8256 -0.0396 0.040 Uiso 1 1 calc R . .
C26 C -0.2659(7) 0.9221(5) -0.0307(5) 0.036(2) Uani 1 1 d . . .
H26 H -0.2777 0.9227 -0.0802 0.043 Uiso 1 1 calc R . .
C27 C -0.2877(7) 0.9779(5) 0.0177(5) 0.039(2) Uani 1 1 d . . .
H27 H -0.3172 1.0162 0.0015 0.047 Uiso 1 1 calc R . .
C28 C -0.2664(7) 0.9785(5) 0.0912(5) 0.033(2) Uani 1 1 d . . .
H28 H -0.2805 1.0177 0.1245 0.039 Uiso 1 1 calc R . .
C29 C 0.3454(7) 1.0024(5) 0.2083(4) 0.031(2) Uani 1 1 d . . .
H29 H 0.3296 1.0503 0.2237 0.037 Uiso 1 1 calc R . .
C30 C 0.4231(7) 1.0023(6) 0.1709(5) 0.041(2) Uani 1 1 d . . .
H30 H 0.4597 1.0499 0.1609 0.049 Uiso 1 1 calc R . .
C31 C 0.4479(7) 0.9346(6) 0.1480(5) 0.039(2) Uani 1 1 d . . .
H31 H 0.5018 0.9349 0.1225 0.046 Uiso 1 1 calc R . .
C32 C 0.3939(7) 0.8655(6) 0.1623(5) 0.043(2) Uani 1 1 d . . .
H32 H 0.4099 0.8179 0.1461 0.051 Uiso 1 1 calc R . .
C33 C 0.3162(7) 0.8660(5) 0.2005(5) 0.034(2) Uani 1 1 d . . .
H33 H 0.2802 0.8186 0.2109 0.040 Uiso 1 1 calc R . .
C34 C 0.2900(6) 0.9348(5) 0.2238(4) 0.0242(18) Uani 1 1 d . . .
C35 C 0.2027(6) 0.9323(5) 0.2624(4) 0.0249(18) Uani 1 1 d . . .
H35A H 0.2220 0.9824 0.2993 0.030 Uiso 1 1 calc R . .
H35B H 0.1993 0.8894 0.2879 0.030 Uiso 1 1 calc R . .
C36 C 0.0728(6) 0.8485(5) 0.1244(4) 0.0223(17) Uani 1 1 d . . .
C37 C 0.0458(6) 0.7689(5) 0.1237(4) 0.0236(18) Uani 1 1 d . . .
H37 H 0.0137 0.7510 0.1595 0.028 Uiso 1 1 calc R . .
C38 C 0.0655(7) 0.7154(5) 0.0711(5) 0.037(2) Uani 1 1 d . . .
H38 H 0.0496 0.6614 0.0720 0.044 Uiso 1 1 calc R . .
C39 C 0.1084(7) 0.7406(6) 0.0171(5) 0.038(2) Uani 1 1 d . . .
H39 H 0.1192 0.7035 -0.0199 0.045 Uiso 1 1 calc R . .
C40 C 0.1350(7) 0.8184(5) 0.0171(4) 0.032(2) Uani 1 1 d . . .
H40 H 0.1641 0.8356 -0.0201 0.038 Uiso 1 1 calc R . .
C41 C 0.1194(6) 0.8729(5) 0.0717(4) 0.0284(19) Uani 1 1 d . . .
H41 H 0.1411 0.9274 0.0727 0.034 Uiso 1 1 calc R . .
C42 C 0.0748(6) 1.0103(5) 0.1799(4) 0.0208(17) Uani 1 1 d . . .
C43 C 0.1271(7) 1.0819(5) 0.2301(5) 0.031(2) Uani 1 1 d . . .
H43 H 0.1650 1.0820 0.2765 0.037 Uiso 1 1 calc R . .
C44 C 0.1245(7) 1.1527(5) 0.2133(5) 0.034(2) Uani 1 1 d . . .
H44 H 0.1603 1.2009 0.2483 0.041 Uiso 1 1 calc R . .
C45 C 0.0705(7) 1.1537(5) 0.1462(5) 0.033(2) Uani 1 1 d . . .
H45 H 0.0696 1.2025 0.1347 0.040 Uiso 1 1 calc R . .
C46 C 0.0181(7) 1.0842(5) 0.0960(5) 0.030(2) Uani 1 1 d . . .
H46 H -0.0196 1.0849 0.0498 0.035 Uiso 1 1 calc R . .
C47 C 0.0200(6) 1.0127(4) 0.1124(4) 0.0209(17) Uani 1 1 d . . .
H47 H -0.0166 0.9649 0.0772 0.025 Uiso 1 1 calc R . .
F1 F 0.0659(6) 0.6005(4) 0.3603(5) 0.095(3) Uani 1 1 d . . .
F2 F 0.2234(5) 0.6579(4) 0.3674(4) 0.074(2) Uani 1 1 d . . .
F3 F 0.1125(7) 0.6123(4) 0.2655(3) 0.089(3) Uani 1 1 d . . .
Ir2 Ir 0.40960(2) 0.357348(17) 0.265217(15) 0.01647(9) Uani 1 1 d . . .
H2 H 0.360(6) 0.288(4) 0.205(4) 0.025 Uiso 1 1 d . . .
P3 P 0.54185(16) 0.30192(12) 0.26427(10) 0.0186(4) Uani 1 1 d . . .
P4 P 0.44571(16) 0.44204(12) 0.18810(10) 0.0189(4) Uani 1 1 d . . .
N4 N 0.4579(5) 0.4606(4) 0.3566(3) 0.0206(14) Uani 1 1 d . . .
N5 N 0.2709(5) 0.3872(4) 0.2687(3) 0.0195(14) Uani 1 1 d . . .
N6 N 0.1730(5) 0.3549(4) 0.2270(3) 0.0221(15) Uani 1 1 d . . .
C48 C 0.5578(6) 0.4998(5) 0.3982(4) 0.0240(18) Uani 1 1 d . . .
H48 H 0.6152 0.4806 0.3891 0.029 Uiso 1 1 calc R . .
C49 C 0.5794(7) 0.5657(5) 0.4524(4) 0.0278(19) Uani 1 1 d . . .
H49 H 0.6506 0.5914 0.4796 0.033 Uiso 1 1 calc R . .
C50 C 0.4969(7) 0.5950(5) 0.4679(4) 0.0266(19) Uani 1 1 d . . .
H50 H 0.5103 0.6403 0.5057 0.032 Uiso 1 1 calc R . .
C51 C 0.3953(6) 0.5559(5) 0.4263(4) 0.0257(18) Uani 1 1 d . . .
H51 H 0.3371 0.5742 0.4354 0.031 Uiso 1 1 calc R . .
C52 C 0.3777(6) 0.4902(4) 0.3715(4) 0.0199(17) Uani 1 1 d . . .
C53 C 0.2738(6) 0.4474(4) 0.3237(4) 0.0199(17) Uani 1 1 d . . .
C54 C 0.1723(6) 0.4547(4) 0.3166(4) 0.0222(17) Uani 1 1 d . . .
H54 H 0.1489 0.4915 0.3461 0.027 Uiso 1 1 calc R . .
C55 C 0.1123(6) 0.3958(4) 0.2562(4) 0.0221(17) Uani 1 1 d . A .
C56 C -0.0012(7) 0.3756(6) 0.2217(5) 0.037(2) Uani 1 1 d . . .
C57 C 0.3705(6) 0.2795(4) 0.3310(4) 0.0208(17) Uani 1 1 d . . .
C58 C 0.3017(6) 0.2881(5) 0.3765(4) 0.0247(18) Uani 1 1 d . . .
H58 H 0.2705 0.3301 0.3777 0.030 Uiso 1 1 calc R . .
C59 C 0.2788(6) 0.2356(5) 0.4197(4) 0.0272(19) Uani 1 1 d . . .
H59 H 0.2302 0.2413 0.4485 0.033 Uiso 1 1 calc R . .
C60 C 0.3260(7) 0.1753(5) 0.4212(4) 0.032(2) Uani 1 1 d . . .
H60 H 0.3121 0.1407 0.4518 0.039 Uiso 1 1 calc R . .
C61 C 0.3941(7) 0.1673(5) 0.3766(5) 0.032(2) Uani 1 1 d . . .
H61 H 0.4267 0.1261 0.3763 0.039 Uiso 1 1 calc R . .
C62 C 0.4152(6) 0.2179(5) 0.3328(4) 0.0234(18) Uani 1 1 d . . .
C63 C 0.4847(7) 0.2064(5) 0.2820(4) 0.0265(19) Uani 1 1 d . . .
H63A H 0.4420 0.1680 0.2365 0.032 Uiso 1 1 calc R . .
H63B H 0.5422 0.1860 0.3037 0.032 Uiso 1 1 calc R . .
C64 C 0.5797(6) 0.2678(4) 0.1817(4) 0.0194(16) Uani 1 1 d . . .
C65 C 0.5037(6) 0.2432(5) 0.1158(4) 0.0257(18) Uani 1 1 d . . .
H65 H 0.4363 0.2523 0.1136 0.031 Uiso 1 1 calc R . .
C66 C 0.5241(6) 0.2063(5) 0.0544(4) 0.0263(19) Uani 1 1 d . . .
H66 H 0.4709 0.1899 0.0103 0.032 Uiso 1 1 calc R . .
C67 C 0.6216(7) 0.1927(5) 0.0561(5) 0.033(2) Uani 1 1 d . . .
H67 H 0.6360 0.1673 0.0135 0.040 Uiso 1 1 calc R . .
C68 C 0.6984(7) 0.2166(6) 0.1208(5) 0.036(2) Uani 1 1 d . . .
H68 H 0.7657 0.2074 0.1225 0.043 Uiso 1 1 calc R . .
C69 C 0.6774(7) 0.2537(5) 0.1830(4) 0.0287(19) Uani 1 1 d . . .
H69 H 0.7306 0.2697 0.2270 0.034 Uiso 1 1 calc R . .
C70 C 0.6646(6) 0.3450(5) 0.3326(4) 0.0236(18) Uani 1 1 d . . .
C71 C 0.7473(6) 0.4059(5) 0.3251(5) 0.029(2) Uani 1 1 d . . .
H71 H 0.7405 0.4228 0.2816 0.035 Uiso 1 1 calc R . .
C72 C 0.8378(7) 0.4413(6) 0.3795(5) 0.046(3) Uani 1 1 d . . .
H72 H 0.8928 0.4829 0.3739 0.055 Uiso 1 1 calc R . .
C73 C 0.8486(8) 0.4158(7) 0.4436(5) 0.049(3) Uani 1 1 d . . .
H73 H 0.9119 0.4394 0.4810 0.059 Uiso 1 1 calc R . .
C74 C 0.7684(8) 0.3570(6) 0.4525(5) 0.043(3) Uani 1 1 d . . .
H74 H 0.7752 0.3401 0.4960 0.051 Uiso 1 1 calc R . .
C75 C 0.6784(7) 0.3229(5) 0.3978(4) 0.033(2) Uani 1 1 d . . .
H75 H 0.6229 0.2825 0.4044 0.039 Uiso 1 1 calc R . .
C76 C 0.2791(9) 0.5570(7) 0.1107(6) 0.062(3) Uani 1 1 d . . .
H76 H 0.2219 0.5203 0.1201 0.074 Uiso 1 1 calc R . .
C77 C 0.2588(10) 0.5929(7) 0.0538(6) 0.063(3) Uani 1 1 d . . .
H77 H 0.1890 0.5799 0.0238 0.076 Uiso 1 1 calc R . .
C78 C 0.3429(9) 0.6477(6) 0.0422(6) 0.054(3) Uani 1 1 d . . .
H78 H 0.3300 0.6752 0.0059 0.064 Uiso 1 1 calc R . .
C79 C 0.4432(8) 0.6625(5) 0.0822(5) 0.040(2) Uani 1 1 d . . .
H79 H 0.5007 0.6983 0.0723 0.047 Uiso 1 1 calc R . .
C80 C 0.4627(8) 0.6258(5) 0.1375(5) 0.037(2) Uani 1 1 d . . .
H80 H 0.5338 0.6367 0.1646 0.044 Uiso 1 1 calc R . .
C81 C 0.3829(7) 0.5745(5) 0.1543(5) 0.032(2) Uani 1 1 d . . .
C82 C 0.4001(7) 0.5309(5) 0.2115(4) 0.0280(19) Uani 1 1 d . . .
H82A H 0.3325 0.5146 0.2260 0.034 Uiso 1 1 calc R . .
H82B H 0.4534 0.5681 0.2540 0.034 Uiso 1 1 calc R . .
C83 C 0.3720(6) 0.4021(4) 0.0939(4) 0.0228(18) Uani 1 1 d . . .
C84 C 0.4058(7) 0.4286(5) 0.0370(4) 0.0270(19) Uani 1 1 d . . .
H84 H 0.4743 0.4650 0.0455 0.032 Uiso 1 1 calc R . .
C85 C 0.3397(7) 0.4020(5) -0.0321(5) 0.037(2) Uani 1 1 d . . .
H85 H 0.3640 0.4186 -0.0711 0.044 Uiso 1 1 calc R . .
C86 C 0.2386(7) 0.3513(5) -0.0439(5) 0.035(2) Uani 1 1 d . . .
H86 H 0.1927 0.3342 -0.0908 0.041 Uiso 1 1 calc R . .
C87 C 0.2042(7) 0.3257(5) 0.0118(4) 0.031(2) Uani 1 1 d . . .
H87 H 0.1344 0.2910 0.0032 0.037 Uiso 1 1 calc R . .
C88 C 0.2705(6) 0.3500(5) 0.0809(4) 0.0286(19) Uani 1 1 d . . .
H88 H 0.2467 0.3312 0.1191 0.034 Uiso 1 1 calc R . .
C89 C 0.5858(6) 0.4824(5) 0.1879(4) 0.0239(18) Uani 1 1 d . . .
C90 C 0.6339(6) 0.4435(5) 0.1418(4) 0.0264(19) Uani 1 1 d . . .
H90 H 0.5930 0.3961 0.1074 0.032 Uiso 1 1 calc R . .
C91 C 0.7408(7) 0.4733(6) 0.1456(5) 0.037(2) Uani 1 1 d . . .
H91 H 0.7722 0.4467 0.1130 0.044 Uiso 1 1 calc R . .
C92 C 0.8027(7) 0.5410(6) 0.1959(5) 0.044(3) Uani 1 1 d . . .
H92 H 0.8766 0.5603 0.1986 0.053 Uiso 1 1 calc R . .
C93 C 0.7571(7) 0.5801(5) 0.2416(5) 0.042(2) Uani 1 1 d . . .
H93 H 0.7994 0.6273 0.2758 0.050 Uiso 1 1 calc R . .
C94 C 0.6504(7) 0.5521(5) 0.2388(5) 0.032(2) Uani 1 1 d . . .
H94 H 0.6200 0.5798 0.2714 0.039 Uiso 1 1 calc R . .
F4 F -0.0174(10) 0.4061(8) 0.1614(7) 0.064(3) Uiso 0.50 1 d P A 1
F5 F -0.0571(11) 0.4032(8) 0.2606(8) 0.069(4) Uiso 0.50 1 d P A 1
F6 F -0.0473(10) 0.3009(7) 0.1873(7) 0.058(3) Uiso 0.50 1 d P A 1
F4' F -0.0400(9) 0.4363(7) 0.2333(6) 0.048(3) Uiso 0.50 1 d P A 2
F5' F -0.0604(10) 0.3255(7) 0.2562(7) 0.061(3) Uiso 0.50 1 d P A 2
F6' F -0.0322(10) 0.3373(8) 0.1566(7) 0.064(3) Uiso 0.50 1 d P A 2
C95 C -0.0401(9) 0.6872(6) 0.5761(6) 0.055(3) Uani 1 1 d . . .
H95A H 0.0187 0.6765 0.6081 0.066 Uiso 1 1 calc R . .
H95B H -0.0753 0.7171 0.6065 0.066 Uiso 1 1 calc R . .
Cl1 Cl 0.0116(3) 0.74358(19) 0.51882(17) 0.0704(9) Uani 1 1 d . . .
Cl2 Cl -0.1322(2) 0.59799(19) 0.52491(17) 0.0654(8) Uani 1 1 d . . .
C96 C 0.4209(19) 0.8639(10) 0.3873(9) 0.081(8) Uiso 0.50 1 d PD . .
H96A H 0.3451 0.8617 0.3717 0.097 Uiso 0.50 1 calc PR . .
H96B H 0.4368 0.8282 0.3487 0.097 Uiso 0.50 1 calc PR . .
Cl3 Cl 0.4370(9) 0.8303(6) 0.4608(6) 0.137(4) Uiso 0.50 1 d PD . .
Cl4 Cl 0.4959(11) 0.9556(8) 0.3960(7) 0.173(5) Uiso 0.50 1 d PD . .
O1 O 0.0061(16) 0.5076(11) 0.9328(10) 0.244(9) Uiso 1 1 d . . .
H1B H 0.0817 0.5182 0.9437 0.367 Uiso 1 1 d R . .
H1C H -0.0197 0.4719 0.8878 0.367 Uiso 1 1 d R . .

loop_
_atom_site_aniso_label
_atom_site_aniso_U_11
_atom_site_aniso_U_22
_atom_site_aniso_U_33
_atom_site_aniso_U_23
_atom_site_aniso_U_13
_atom_site_aniso_U_12
Ir1 0.02073(17) 0.02107(17) 0.01696(17) 0.00605(13) 0.00532(13) 0.00779(13)
P1 0.0195(11) 0.0294(12) 0.0248(11) 0.0104(9) 0.0069(9) 0.0107(9)
P2 0.0207(11) 0.0228(11) 0.0159(10) 0.0039(8) 0.0028(8) 0.0090(9)
N1 0.020(3) 0.026(4) 0.020(3) 0.004(3) 0.004(3) 0.010(3)
N3 0.034(4) 0.026(4) 0.026(4) 0.008(3) 0.005(3) 0.014(3)
C1 0.032(5) 0.030(5) 0.021(4) 0.011(4) 0.010(4) 0.015(4)
C2 0.028(5) 0.027(5) 0.030(5) 0.004(4) 0.015(4) 0.005(4)
C3 0.034(5) 0.030(5) 0.019(4) 0.004(4) 0.008(4) -0.001(4)
C4 0.028(5) 0.028(5) 0.023(4) 0.009(4) 0.003(4) 0.006(4)
C5 0.021(4) 0.026(4) 0.020(4) 0.006(3) 0.005(3) 0.005(3)
C6 0.028(4) 0.028(4) 0.016(4) 0.010(3) 0.007(3) 0.009(4)
C7 0.032(5) 0.040(5) 0.026(5) 0.012(4) -0.005(4) 0.018(4)
C8 0.030(5) 0.028(5) 0.029(5) 0.006(4) 0.002(4) 0.016(4)
C9 0.060(7) 0.036(6) 0.034(6) 0.008(4) 0.001(5) 0.029(5)
C10 0.031(5) 0.019(4) 0.021(4) 0.001(3) 0.007(4) 0.005(4)
C11 0.034(5) 0.024(4) 0.020(4) -0.002(3) 0.005(4) 0.010(4)
C12 0.055(6) 0.033(5) 0.021(5) 0.014(4) 0.015(4) 0.007(4)
C13 0.038(6) 0.049(6) 0.037(6) 0.011(5) 0.022(5) 0.002(5)
C14 0.039(6) 0.044(6) 0.042(6) 0.014(5) 0.021(5) 0.009(5)
C15 0.030(5) 0.032(5) 0.023(4) 0.008(4) 0.009(4) 0.006(4)
C16 0.023(5) 0.045(6) 0.040(5) 0.023(4) 0.011(4) 0.005(4)
C17 0.028(5) 0.036(5) 0.030(5) 0.008(4) 0.004(4) 0.022(4)
C18 0.038(6) 0.048(6) 0.032(5) 0.005(4) 0.000(4) 0.024(5)
C19 0.068(8) 0.039(6) 0.057(7) 0.005(5) 0.001(6) 0.029(6)
C20 0.104(11) 0.068(9) 0.041(7) -0.015(6) -0.005(7) 0.068(8)
C21 0.078(9) 0.103(11) 0.050(7) 0.018(7) 0.027(7) 0.065(9)
C22 0.055(7) 0.067(7) 0.041(6) 0.015(5) 0.013(5) 0.042(6)
C23 0.016(4) 0.032(5) 0.025(4) 0.012(4) 0.002(3) 0.002(4)
C24 0.025(5) 0.030(5) 0.030(5) 0.013(4) 0.007(4) 0.007(4)
C25 0.032(5) 0.039(5) 0.025(5) 0.008(4) 0.003(4) 0.006(4)
C26 0.039(5) 0.041(6) 0.019(5) 0.010(4) -0.001(4) 0.002(4)
C27 0.036(5) 0.039(6) 0.040(6) 0.020(5) -0.005(4) 0.009(4)
C28 0.025(5) 0.031(5) 0.039(5) 0.009(4) 0.005(4) 0.004(4)
C29 0.028(5) 0.031(5) 0.032(5) 0.000(4) 0.007(4) 0.010(4)
C30 0.026(5) 0.049(6) 0.049(6) 0.019(5) 0.010(4) 0.009(4)
C31 0.024(5) 0.051(6) 0.039(6) 0.005(5) 0.010(4) 0.010(4)
C32 0.023(5) 0.051(6) 0.048(6) -0.003(5) -0.003(4) 0.022(5)
C33 0.021(5) 0.035(5) 0.040(5) 0.005(4) -0.007(4) 0.012(4)
C34 0.020(4) 0.032(5) 0.017(4) 0.003(3) -0.005(3) 0.010(4)
C35 0.023(4) 0.031(5) 0.017(4) 0.006(3) -0.002(3) 0.007(4)
C36 0.020(4) 0.026(4) 0.018(4) 0.002(3) 0.000(3) 0.007(3)
C37 0.019(4) 0.030(5) 0.021(4) 0.005(4) 0.001(3) 0.008(4)
C38 0.045(6) 0.028(5) 0.039(6) 0.005(4) 0.010(5) 0.018(4)
C39 0.044(6) 0.043(6) 0.025(5) -0.007(4) 0.006(4) 0.023(5)
C40 0.032(5) 0.047(6) 0.024(5) 0.008(4) 0.010(4) 0.023(4)
C41 0.028(5) 0.033(5) 0.029(5) 0.011(4) 0.003(4) 0.017(4)
C42 0.014(4) 0.026(4) 0.022(4) 0.006(3) 0.001(3) 0.007(3)
C43 0.028(5) 0.028(5) 0.032(5) 0.003(4) -0.001(4) 0.012(4)
C44 0.037(5) 0.024(5) 0.034(5) -0.004(4) 0.002(4) 0.010(4)
C45 0.031(5) 0.030(5) 0.046(6) 0.020(4) 0.013(4) 0.014(4)
C46 0.033(5) 0.032(5) 0.029(5) 0.010(4) 0.009(4) 0.015(4)
C47 0.023(4) 0.015(4) 0.024(4) 0.000(3) 0.005(3) 0.008(3)
F1 0.112(6) 0.053(4) 0.159(8) 0.054(5) 0.066(6) 0.047(4)
F2 0.071(5) 0.066(4) 0.087(5) 0.014(4) -0.011(4) 0.050(4)
F3 0.165(8) 0.075(5) 0.041(4) -0.002(3) -0.004(4) 0.091(5)
Ir2 0.01538(16) 0.01891(16) 0.01611(16) 0.00381(12) 0.00528(12) 0.00606(12)
P3 0.0185(10) 0.0221(11) 0.0177(10) 0.0056(8) 0.0060(8) 0.0083(8)
P4 0.0200(11) 0.0207(11) 0.0179(10) 0.0057(8) 0.0055(8) 0.0078(8)
N4 0.021(4) 0.022(3) 0.021(3) 0.009(3) 0.004(3) 0.008(3)
N5 0.018(3) 0.027(4) 0.009(3) -0.002(3) -0.001(3) 0.008(3)
N6 0.021(4) 0.023(4) 0.022(4) 0.003(3) 0.005(3) 0.009(3)
C48 0.023(4) 0.037(5) 0.014(4) 0.012(4) 0.003(3) 0.010(4)
C49 0.029(5) 0.031(5) 0.020(4) 0.007(4) 0.002(4) 0.003(4)
C50 0.036(5) 0.023(4) 0.021(4) 0.006(3) 0.005(4) 0.009(4)
C51 0.024(4) 0.031(5) 0.024(4) 0.007(4) 0.003(4) 0.013(4)
C52 0.022(4) 0.023(4) 0.014(4) 0.007(3) 0.001(3) 0.006(3)
C53 0.023(4) 0.019(4) 0.021(4) 0.006(3) 0.009(3) 0.010(3)
C54 0.022(4) 0.023(4) 0.028(4) 0.008(4) 0.014(4) 0.011(3)
C55 0.019(4) 0.022(4) 0.026(4) 0.004(3) 0.008(3) 0.006(3)
C56 0.026(5) 0.044(6) 0.041(6) -0.007(5) 0.013(4) 0.017(4)
C57 0.016(4) 0.025(4) 0.017(4) 0.001(3) 0.002(3) 0.003(3)
C58 0.024(4) 0.026(4) 0.021(4) 0.001(3) 0.007(4) 0.006(4)
C59 0.024(4) 0.036(5) 0.025(5) 0.013(4) 0.009(4) 0.008(4)
C60 0.037(5) 0.038(5) 0.022(5) 0.016(4) 0.005(4) 0.006(4)
C61 0.031(5) 0.034(5) 0.039(5) 0.017(4) 0.010(4) 0.015(4)
C62 0.026(4) 0.022(4) 0.022(4) 0.009(3) 0.006(3) 0.003(3)
C63 0.034(5) 0.022(4) 0.029(5) 0.011(4) 0.010(4) 0.012(4)
C64 0.022(4) 0.016(4) 0.024(4) 0.004(3) 0.009(3) 0.010(3)
C65 0.022(4) 0.028(5) 0.025(4) 0.002(4) 0.005(4) 0.005(4)
C66 0.023(4) 0.032(5) 0.020(4) 0.000(4) 0.001(3) 0.009(4)
C67 0.040(5) 0.031(5) 0.027(5) -0.004(4) 0.018(4) 0.009(4)
C68 0.029(5) 0.055(6) 0.030(5) 0.006(4) 0.013(4) 0.023(5)
C69 0.026(5) 0.032(5) 0.024(5) -0.002(4) 0.006(4) 0.007(4)
C70 0.031(5) 0.026(4) 0.019(4) 0.003(3) 0.010(4) 0.018(4)
C71 0.023(5) 0.028(5) 0.032(5) -0.002(4) 0.008(4) 0.006(4)
C72 0.029(5) 0.045(6) 0.047(6) -0.012(5) 0.008(5) -0.002(5)
C73 0.034(6) 0.077(8) 0.028(5) -0.011(5) -0.010(4) 0.031(6)
C74 0.040(6) 0.074(7) 0.022(5) 0.007(5) 0.003(4) 0.036(6)
C75 0.035(5) 0.045(6) 0.022(5) 0.006(4) 0.006(4) 0.022(4)
C76 0.044(7) 0.092(9) 0.082(9) 0.062(8) 0.024(6) 0.042(6)
C77 0.059(8) 0.088(9) 0.065(8) 0.042(7) 0.012(6) 0.046(7)
C78 0.065(8) 0.066(8) 0.063(7) 0.049(6) 0.029(6) 0.045(6)
C79 0.055(7) 0.026(5) 0.036(5) 0.014(4) 0.009(5) 0.007(4)
C80 0.049(6) 0.024(5) 0.036(5) 0.007(4) 0.008(5) 0.009(4)
C81 0.047(6) 0.029(5) 0.038(5) 0.018(4) 0.023(5) 0.026(4)
C82 0.039(5) 0.028(5) 0.026(5) 0.007(4) 0.013(4) 0.022(4)
C83 0.031(5) 0.023(4) 0.014(4) 0.001(3) 0.004(3) 0.011(4)
C84 0.026(5) 0.031(5) 0.022(4) 0.008(4) 0.003(4) 0.005(4)
C85 0.047(6) 0.039(5) 0.025(5) 0.013(4) 0.005(4) 0.012(5)
C86 0.036(5) 0.039(5) 0.022(5) 0.009(4) 0.001(4) 0.004(4)
C87 0.026(5) 0.036(5) 0.028(5) 0.008(4) 0.002(4) 0.008(4)
C88 0.026(5) 0.031(5) 0.030(5) 0.010(4) 0.008(4) 0.008(4)
C89 0.026(4) 0.027(4) 0.023(4) 0.013(4) 0.006(4) 0.009(4)
C90 0.028(5) 0.029(5) 0.026(5) 0.010(4) 0.006(4) 0.013(4)
C91 0.037(5) 0.047(6) 0.035(5) 0.016(5) 0.016(4) 0.017(5)
C92 0.022(5) 0.054(7) 0.053(7) 0.021(5) 0.003(5) 0.003(5)
C93 0.032(5) 0.031(5) 0.050(6) 0.007(5) -0.003(5) -0.001(4)
C94 0.033(5) 0.029(5) 0.030(5) 0.002(4) 0.001(4) 0.011(4)
C95 0.065(8) 0.050(7) 0.047(7) -0.001(5) 0.011(6) 0.024(6)
Cl1 0.076(2) 0.067(2) 0.072(2) 0.0301(17) 0.0082(17) 0.0249(17)
Cl2 0.0544(18) 0.071(2) 0.0640(19) 0.0079(16) 0.0110(15) 0.0142(15)

loop_
_atom_type_symbol
_atom_type_description
_atom_type_scat_dispersion_real
_atom_type_scat_dispersion_imag
_atom_type_scat_source
C C 0.0033 0.0016 'International Tables Vol C Tables 4.2.6.8 and 6.1.1.4'
H H 0.0000 0.0000 'International Tables Vol C Tables 4.2.6.8 and 6.1.1.4'
N N 0.0061 0.0033 'International Tables Vol C Tables 4.2.6.8 and 6.1.1.4'
F F 0.0171 0.0103 'International Tables Vol C Tables 4.2.6.8 and 6.1.1.4'
P P 0.1023 0.0942 'International Tables Vol C Tables 4.2.6.8 and 6.1.1.4'
Cl Cl 0.1484 0.1585 'International Tables Vol C Tables 4.2.6.8 and 6.1.1.4'
Ir Ir -1.4442 7.9887 'International Tables Vol C Tables 4.2.6.8 and 6.1.1.4'
O O 0.0106 0.0060 'International Tables Vol C Tables 4.2.6.8 and 6.1.1.4'

loop_
_geom_angle_atom_site_label_1
_geom_angle_atom_site_label_2
_geom_angle_atom_site_label_3
_geom_angle
_geom_angle_site_symmetry_1
_geom_angle_site_symmetry_3
_geom_angle_publ_flag
H1 Ir1 N2 87(4) . . ?
H1 Ir1 C10 82(3) . . ?
N2 Ir1 C10 88.6(3) . . ?
H1 Ir1 N1 162(4) . . ?
N2 Ir1 N1 75.4(2) . . ?
C10 Ir1 N1 92.1(3) . . ?
H1 Ir1 P1 88(4) . . ?
N2 Ir1 P1 168.80(18) . . ?
C10 Ir1 P1 80.8(2) . . ?
N1 Ir1 P1 108.39(17) . . ?
H1 Ir1 P2 93(3) . . ?
N2 Ir1 P2 88.40(18) . . ?
C10 Ir1 P2 174.6(2) . . ?
N1 Ir1 P2 91.47(16) . . ?
P1 Ir1 P2 101.90(7) . . ?
C17 P1 C16 105.0(4) . . ?
C17 P1 C23 102.8(4) . . ?
C16 P1 C23 101.3(4) . . ?
C17 P1 Ir1 119.1(3) . . ?
C16 P1 Ir1 103.2(3) . . ?
C23 P1 Ir1 122.8(3) . . ?
C42 P2 C36 105.8(4) . . ?
C42 P2 C35 103.8(4) . . ?
C36 P2 C35 99.4(4) . . ?
C42 P2 Ir1 117.1(3) . . ?
C36 P2 Ir1 115.9(3) . . ?
C35 P2 Ir1 112.7(3) . . ?
C1 N1 C5 117.7(7) . . ?
C1 N1 Ir1 128.8(5) . . ?
C5 N1 Ir1 113.5(5) . . ?
C6 N2 N3 110.7(6) . . ?
C6 N2 Ir1 119.5(5) . . ?
N3 N2 Ir1 129.7(5) . . ?
C8 N3 N2 104.5(6) . . ?
N1 C1 C2 123.5(8) . . ?
C1 C2 C3 118.8(8) . . ?
C4 C3 C2 118.6(8) . . ?
C3 C4 C5 121.0(8) . . ?
N1 C5 C4 120.3(7) . . ?
N1 C5 C6 115.3(7) . . ?
C4 C5 C6 124.4(7) . . ?
N2 C6 C7 108.9(7) . . ?
N2 C6 C5 116.4(7) . . ?
C7 C6 C5 134.7(8) . . ?
C8 C7 C6 102.9(7) . . ?
N3 C8 C7 113.0(7) . . ?
N3 C8 C9 119.0(8) . . ?
C7 C8 C9 128.0(8) . . ?
F3 C9 F2 108.7(9) . . ?
F3 C9 F1 104.1(9) . . ?
F2 C9 F1 101.5(8) . . ?
F3 C9 C8 115.3(8) . . ?
F2 C9 C8 113.4(8) . . ?
F1 C9 C8 112.6(8) . . ?
C15 C10 C11 116.4(7) . . ?
C15 C10 Ir1 120.6(6) . . ?
C11 C10 Ir1 123.0(6) . . ?
C12 C11 C10 120.6(8) . . ?
C13 C12 C11 122.3(8) . . ?
C12 C13 C14 118.2(8) . . ?
C13 C14 C15 120.3(9) . . ?
C14 C15 C10 122.2(8) . . ?
C14 C15 C16 120.3(8) . . ?
C10 C15 C16 117.4(7) . . ?
C15 C16 P1 107.9(6) . . ?
C18 C17 C22 118.8(9) . . ?
C18 C17 P1 118.9(7) . . ?
C22 C17 P1 122.3(8) . . ?
C19 C18 C17 120.9(10) . . ?
C20 C19 C18 119.2(11) . . ?
C19 C20 C21 121.7(10) . . ?
C20 C21 C22 118.4(11) . . ?
C21 C22 C17 121.0(11) . . ?
C28 C23 C24 118.8(8) . . ?
C28 C23 P1 123.0(7) . . ?
C24 C23 P1 118.1(6) . . ?
C25 C24 C23 121.0(8) . . ?
C24 C25 C26 120.8(9) . . ?
C27 C26 C25 118.9(8) . . ?
C26 C27 C28 120.3(8) . . ?
C23 C28 C27 120.2(9) . . ?
C30 C29 C34 121.8(9) . . ?
C31 C30 C29 120.6(9) . . ?
C30 C31 C32 119.4(9) . . ?
C31 C32 C33 119.8(9) . . ?
C32 C33 C34 121.2(9) . . ?
C29 C34 C33 117.2(8) . . ?
C29 C34 C35 123.2(8) . . ?
C33 C34 C35 119.6(8) . . ?
C34 C35 P2 115.7(5) . . ?
C41 C36 C37 118.6(7) . . ?
C41 C36 P2 123.4(6) . . ?
C37 C36 P2 117.0(6) . . ?
C38 C37 C36 120.3(8) . . ?
C37 C38 C39 120.1(8) . . ?
C40 C39 C38 120.1(8) . . ?
C39 C40 C41 119.9(8) . . ?
C36 C41 C40 120.9(8) . . ?
C43 C42 C47 117.7(7) . . ?
C43 C42 P2 121.2(6) . . ?
C47 C42 P2 120.8(6) . . ?
C44 C43 C42 121.0(8) . . ?
C45 C44 C43 120.3(8) . . ?
C46 C45 C44 119.8(8) . . ?
C45 C46 C47 120.3(8) . . ?
C46 C47 C42 120.8(7) . . ?
H2 Ir2 N5 96(3) . . ?
H2 Ir2 C57 85(3) . . ?
N5 Ir2 C57 89.1(3) . . ?
H2 Ir2 N4 171(3) . . ?
N5 Ir2 N4 75.7(2) . . ?
C57 Ir2 N4 92.0(3) . . ?
H2 Ir2 P3 78(3) . . ?
N5 Ir2 P3 168.58(18) . . ?
C57 Ir2 P3 80.9(2) . . ?
N4 Ir2 P3 109.92(17) . . ?
H2 Ir2 P4 93(3) . . ?
N5 Ir2 P4 89.29(18) . . ?
C57 Ir2 P4 177.4(2) . . ?
N4 Ir2 P4 89.49(16) . . ?
P3 Ir2 P4 100.51(7) . . ?
C70 P3 C64 105.8(3) . . ?
C70 P3 C63 104.6(4) . . ?
C64 P3 C63 98.9(4) . . ?
C70 P3 Ir2 119.3(3) . . ?
C64 P3 Ir2 122.2(3) . . ?
C63 P3 Ir2 102.4(3) . . ?
C83 P4 C89 106.5(4) . . ?
C83 P4 C82 100.8(4) . . ?
C89 P4 C82 104.1(4) . . ?
C83 P4 Ir2 115.4(3) . . ?
C89 P4 Ir2 116.9(2) . . ?
C82 P4 Ir2 111.4(3) . . ?
C48 N4 C52 116.5(7) . . ?
C48 N4 Ir2 128.1(5) . . ?
C52 N4 Ir2 115.4(5) . . ?
N6 N5 C53 111.1(6) . . ?
N6 N5 Ir2 130.5(5) . . ?
C53 N5 Ir2 118.3(5) . . ?
N5 N6 C55 105.3(6) . . ?
N4 C48 C49 123.2(8) . . ?
C48 C49 C50 120.0(8) . . ?
C51 C50 C49 117.6(8) . . ?
C50 C51 C52 120.2(8) . . ?
N4 C52 C51 122.6(7) . . ?
N4 C52 C53 113.9(7) . . ?
C51 C52 C53 123.6(7) . . ?
N5 C53 C54 108.0(7) . . ?
N5 C53 C52 116.5(7) . . ?
C54 C53 C52 135.3(7) . . ?
C53 C54 C55 103.8(7) . . ?
N6 C55 C54 111.7(7) . . ?
N6 C55 C56 119.4(7) . . ?
C54 C55 C56 128.9(7) . . ?
F6' C56 F5 127.3(12) . . ?
F6' C56 F6 44.4(7) . . ?
F5 C56 F6 112.6(11) . . ?
F6' C56 F4' 112.0(11) . . ?
F5 C56 F4' 39.8(7) . . ?
F6 C56 F4' 131.6(10) . . ?
F6' C56 F4 53.0(8) . . ?
F5 C56 F4 104.1(11) . . ?
F6 C56 F4 96.0(10) . . ?
F4' C56 F4 68.2(9) . . ?
F6' C56 F5' 102.8(10) . . ?
F5 C56 F5' 61.7(9) . . ?
F6 C56 F5' 61.4(8) . . ?
F4' C56 F5' 100.2(9) . . ?
F4 C56 F5' 138.9(10) . . ?
F6' C56 C55 117.3(9) . . ?
F5 C56 C55 115.2(10) . . ?
F6 C56 C55 115.5(9) . . ?
F4' C56 C55 112.8(9) . . ?
F4 C56 C55 111.1(9) . . ?
F5' C56 C55 109.7(9) . . ?
C62 C57 C58 116.8(7) . . ?
C62 C57 Ir2 120.5(5) . . ?
C58 C57 Ir2 122.6(6) . . ?
C59 C58 C57 120.7(8) . . ?
C60 C59 C58 121.3(8) . . ?
C61 C60 C59 117.8(8) . . ?
C62 C61 C60 121.2(8) . . ?
C61 C62 C57 122.2(7) . . ?
C61 C62 C63 120.8(7) . . ?
C57 C62 C63 116.9(7) . . ?
C62 C63 P3 107.8(5) . . ?
C69 C64 C65 117.7(7) . . ?
C69 C64 P3 121.7(6) . . ?
C65 C64 P3 119.8(6) . . ?
C66 C65 C64 121.6(8) . . ?
C65 C66 C67 120.3(8) . . ?
C66 C67 C68 119.2(8) . . ?
C67 C68 C69 120.3(8) . . ?
C68 C69 C64 120.9(8) . . ?
C75 C70 C71 117.0(8) . . ?
C75 C70 P3 121.0(6) . . ?
C71 C70 P3 121.8(6) . . ?
C72 C71 C70 121.1(9) . . ?
C71 C72 C73 119.6(9) . . ?
C74 C73 C72 120.4(9) . . ?
C75 C74 C73 119.1(9) . . ?
C74 C75 C70 122.8(9) . . ?
C77 C76 C81 121.0(10) . . ?
C78 C77 C76 118.5(11) . . ?
C79 C78 C77 120.6(9) . . ?
C78 C79 C80 120.4(9) . . ?
C81 C80 C79 122.0(9) . . ?
C80 C81 C76 117.3(8) . . ?
C80 C81 C82 124.1(9) . . ?
C76 C81 C82 118.4(8) . . ?
C81 C82 P4 116.8(6) . . ?
C88 C83 C84 119.2(7) . . ?
C88 C83 P4 116.5(6) . . ?
C84 C83 P4 123.7(6) . . ?
C85 C84 C83 120.3(8) . . ?
C86 C85 C84 119.7(8) . . ?
C87 C86 C85 120.4(8) . . ?
C86 C87 C88 120.5(8) . . ?
C87 C88 C83 119.8(8) . . ?
C90 C89 C94 117.7(8) . . ?
C90 C89 P4 121.9(6) . . ?
C94 C89 P4 120.3(6) . . ?
C91 C90 C89 120.4(8) . . ?
C92 C91 C90 121.2(9) . . ?
C93 C92 C91 119.3(9) . . ?
C92 C93 C94 120.9(9) . . ?
C93 C94 C89 120.5(8) . . ?
Cl2 C95 Cl1 110.0(6) . . ?
Cl3 C96 Cl4 115.3(12) . . ?

loop_
_geom_bond_atom_site_label_1
_geom_bond_atom_site_label_2
_geom_bond_distance
_geom_bond_site_symmetry_2
_geom_bond_publ_flag
Ir1 H1 1.22(8) . ?
Ir1 N2 2.061(7) . ?
Ir1 C10 2.104(8) . ?
Ir1 N1 2.229(6) . ?
Ir1 P1 2.247(2) . ?
Ir1 P2 2.360(2) . ?
P1 C17 1.807(9) . ?
P1 C16 1.826(8) . ?
P1 C23 1.841(8) . ?
P2 C42 1.826(8) . ?
P2 C36 1.830(8) . ?
P2 C35 1.876(8) . ?
N1 C1 1.342(10) . ?
N1 C5 1.365(10) . ?
N2 C6 1.344(10) . ?
N2 N3 1.345(9) . ?
N3 C8 1.342(10) . ?
C1 C2 1.385(11) . ?
C2 C3 1.386(12) . ?
C3 C4 1.355(11) . ?
C4 C5 1.407(11) . ?
C5 C6 1.445(11) . ?
C6 C7 1.381(11) . ?
C7 C8 1.378(12) . ?
C8 C9 1.473(12) . ?
C9 F3 1.295(11) . ?
C9 F2 1.317(11) . ?
C9 F1 1.355(11) . ?
C10 C15 1.402(11) . ?
C10 C11 1.412(11) . ?
C11 C12 1.397(11) . ?
C12 C13 1.371(13) . ?
C13 C14 1.395(13) . ?
C14 C15 1.396(11) . ?
C15 C16 1.504(11) . ?
C17 C18 1.388(12) . ?
C17 C22 1.389(12) . ?
C18 C19 1.378(13) . ?
C19 C20 1.375(16) . ?
C20 C21 1.382(17) . ?
C21 C22 1.388(15) . ?
C23 C28 1.374(11) . ?
C23 C24 1.383(11) . ?
C24 C25 1.374(11) . ?
C25 C26 1.379(12) . ?
C26 C27 1.376(13) . ?
C27 C28 1.406(12) . ?
C29 C30 1.378(12) . ?
C29 C34 1.379(11) . ?
C30 C31 1.364(13) . ?
C31 C32 1.383(13) . ?
C32 C33 1.389(12) . ?
C33 C34 1.394(11) . ?
C34 C35 1.499(11) . ?
C36 C41 1.382(11) . ?
C36 C37 1.390(11) . ?
C37 C38 1.386(11) . ?
C38 C39 1.386(12) . ?
C39 C40 1.360(12) . ?
C40 C41 1.396(11) . ?
C42 C43 1.395(11) . ?
C42 C47 1.396(10) . ?
C43 C44 1.384(12) . ?
C44 C45 1.377(12) . ?
C45 C46 1.371(12) . ?
C46 C47 1.390(11) . ?
Ir2 H2 1.46(7) . ?
Ir2 N5 2.065(6) . ?
Ir2 C57 2.110(7) . ?
Ir2 N4 2.195(6) . ?
Ir2 P3 2.239(2) . ?
Ir2 P4 2.3645(19) . ?
P3 C70 1.798(8) . ?
P3 C64 1.825(7) . ?
P3 C63 1.828(8) . ?
P4 C83 1.829(8) . ?
P4 C89 1.835(8) . ?
P4 C82 1.865(8) . ?
N4 C48 1.361(10) . ?
N4 C52 1.366(10) . ?
N5 N6 1.326(8) . ?
N5 C53 1.367(9) . ?
N6 C55 1.359(9) . ?
C48 C49 1.367(11) . ?
C49 C50 1.395(11) . ?
C50 C51 1.379(11) . ?
C51 C52 1.381(11) . ?
C52 C53 1.453(10) . ?
C53 C54 1.380(10) . ?
C54 C55 1.387(11) . ?
C55 C56 1.461(11) . ?
C56 F6' 1.267(15) . ?
C56 F5 1.281(15) . ?
C56 F6 1.324(15) . ?
C56 F4' 1.325(14) . ?
C56 F4 1.391(15) . ?
C56 F5' 1.403(15) . ?
C57 C62 1.389(11) . ?
C57 C58 1.410(10) . ?
C58 C59 1.397(11) . ?
C59 C60 1.389(12) . ?
C60 C61 1.388(12) . ?
C61 C62 1.378(11) . ?
C62 C63 1.504(11) . ?
C64 C69 1.388(11) . ?
C64 C65 1.398(11) . ?
C65 C66 1.371(11) . ?
C66 C67 1.380(11) . ?
C67 C68 1.387(12) . ?
C68 C69 1.387(11) . ?
C70 C75 1.394(11) . ?
C70 C71 1.404(11) . ?
C71 C72 1.372(12) . ?
C72 C73 1.406(14) . ?
C73 C74 1.371(14) . ?
C74 C75 1.369(12) . ?
C76 C77 1.402(14) . ?
C76 C81 1.409(14) . ?
C77 C78 1.386(15) . ?
C78 C79 1.352(14) . ?
C79 C80 1.383(12) . ?
C80 C81 1.362(12) . ?
C81 C82 1.495(11) . ?
C83 C88 1.392(11) . ?
C83 C84 1.395(10) . ?
C84 C85 1.390(11) . ?
C85 C86 1.382(12) . ?
C86 C87 1.370(11) . ?
C87 C88 1.391(11) . ?
C89 C90 1.388(11) . ?
C89 C94 1.412(11) . ?
C90 C91 1.378(11) . ?
C91 C92 1.375(13) . ?
C92 C93 1.362(13) . ?
C93 C94 1.377(12) . ?
C95 Cl2 1.752(11) . ?
C95 Cl1 1.768(11) . ?
C96 Cl3 1.655(10) . ?
C96 Cl4 1.669(10) . ?
